data_4320214
loop_
_publ_author_name
'Kie-Moon Sung'
'R. H. Holm'

_publ_section_title
;
 Substitution and Oxidation Reactions of Bis(dithiolene)tungsten Complexes
 of Potential Relevance to Enzyme Sites
;
_journal_name_full 'Inorganic Chemistry'
_journal_page_first 4518
_journal_page_last 4525
_journal_paper_doi 10.1021/ic010421x
_journal_volume 40
_journal_year 2001
_chemical_formula_sum 'C16 H32 N O S4 W'
_chemical_formula_weight 566.52
_chemical_name_systematic
;
?
;
_space_group_IT_number 122
_symmetry_cell_setting tetragonal
_symmetry_space_group_name_Hall 'I -4 2bw'
_symmetry_space_group_name_H-M 'I -4 2 d'
_atom_sites_solution_hydrogens geom
_atom_sites_solution_primary direct
_atom_sites_solution_secondary difmap
_audit_creation_method SHELXL-97
_cell_angle_alpha 90.00
_cell_angle_beta 90.00
_cell_angle_gamma 90.00
_cell_formula_units_Z 8
_cell_length_a 12.8552(2)
_cell_length_b 12.8552(2)
_cell_length_c 27.3574(4)
_cell_measurement_temperature 213(2)
_cell_volume 4520.98(12)
_computing_cell_refinement 'Bruker SMART'
_computing_data_collection 'Bruker SMART'
_computing_data_reduction 'Bruker SHELXTL'
_computing_molecular_graphics 'Bruker SHELXTL'
_computing_publication_material 'Bruker SHELXTL'
_computing_structure_refinement 'SHELXL-97 (Sheldrick, 1997)'
_computing_structure_solution 'SHELXS-97 (Sheldrick, 1990)'
_diffrn_ambient_temperature 213(2)
_diffrn_measured_fraction_theta_full 0.959
_diffrn_measured_fraction_theta_max 0.959
_diffrn_measurement_device_type 'CCD area detector'
_diffrn_measurement_method 'phi and omega scans'
_diffrn_radiation_monochromator graphite
_diffrn_radiation_source 'fine-focus sealed tube'
_diffrn_radiation_type MoK\a
_diffrn_radiation_wavelength 0.71073
_diffrn_reflns_av_R_equivalents 0.0380
_diffrn_reflns_av_sigmaI/netI 0.0263
_diffrn_reflns_limit_h_max 16
_diffrn_reflns_limit_h_min -16
_diffrn_reflns_limit_k_max 16
_diffrn_reflns_limit_k_min -6
_diffrn_reflns_limit_l_max 34
_diffrn_reflns_limit_l_min -35
_diffrn_reflns_number 13777
_diffrn_reflns_theta_full 27.66
_diffrn_reflns_theta_max 27.66
_diffrn_reflns_theta_min 1.75
_exptl_absorpt_coefficient_mu 5.483
_exptl_absorpt_correction_type SADABS
_exptl_crystal_density_diffrn 1.665
_exptl_crystal_density_method 'not measured'
_exptl_crystal_F_000 2248
_exptl_crystal_size_max 0.1
_exptl_crystal_size_mid 0.05
_exptl_crystal_size_min 0.05
_refine_diff_density_max 0.553
_refine_diff_density_min -0.541
_refine_diff_density_rms 0.067
_refine_ls_abs_structure_details 'Flack H D (1983), Acta Cryst. A39, 876-881'
_refine_ls_abs_structure_Flack 0.00
_refine_ls_extinction_method none
_refine_ls_goodness_of_fit_ref 1.088
_refine_ls_hydrogen_treatment mixed
_refine_ls_matrix_type full
_refine_ls_number_parameters 113
_refine_ls_number_reflns 2467
_refine_ls_number_restraints 0
_refine_ls_restrained_S_all 1.088
_refine_ls_R_factor_all 0.0351
_refine_ls_R_factor_gt 0.0256
_refine_ls_shift/su_max 0.046
_refine_ls_shift/su_mean 0.005
_refine_ls_structure_factor_coef Fsqd
_refine_ls_weighting_details 'calc w=1/[\s^2^(Fo^2^)+(0.0500P)^2^+0.0000P] where P=(Fo^2^+2Fc^2^)/3'
_refine_ls_weighting_scheme calc
_refine_ls_wR_factor_gt 0.0781
_refine_ls_wR_factor_ref 0.0802
_reflns_number_gt 1973
_reflns_number_total 2467
_reflns_threshold_expression >2sigma(I)
_cod_data_source_file ic010421x_5.cif
_cod_data_source_block (Et4N)[WO(S2C2Me2)2]
_cod_depositor_comments
;
The following automatic conversions were performed:

'_symmetry_cell_setting' value 'Tetragonal' changed to 'tetragonal'
according to the built-in table from CIF Core dictionary named
'cif_core.dic' version 2.4.1 from 2010-06-29.

Automatic conversion script
Id: cif_fix_values 1646 2011-03-28 12:23:43Z adriana 
;
_cod_database_code 4320214

loop_
_symmetry_equiv_pos_as_xyz
'x, y, z'
'-x, -y, z'
'y, -x, -z'
'-y, x, -z'
'-x+1/2, y, -z+3/4'
'x+1/2, -y, -z+3/4'
'-y+1/2, -x, z+3/4'
'y+1/2, x, z+3/4'
'x+1/2, y+1/2, z+1/2'
'-x+1/2, -y+1/2, z+1/2'
'y+1/2, -x+1/2, -z+1/2'
'-y+1/2, x+1/2, -z+1/2'
'-x+1, y+1/2, -z+5/4'
'x+1, -y+1/2, -z+5/4'
'-y+1, -x+1/2, z+5/4'
'y+1, x+1/2, z+5/4'

loop_
_atom_site_label
_atom_site_type_symbol
_atom_site_fract_x
_atom_site_fract_y
_atom_site_fract_z
_atom_site_U_iso_or_equiv
_atom_site_adp_type
_atom_site_occupancy
_atom_site_symmetry_multiplicity
_atom_site_calc_flag
_atom_site_refinement_flags
_atom_site_disorder_assembly
_atom_site_disorder_group
W1 W 0.5000 0.0000 0.008333(10) 0.04051(11) Uani 1 2 d S . .
S1 S 0.46701(12) 0.17143(12) 0.03699(7) 0.0591(5) Uani 1 1 d . . .
01 O 0.5000 0.0000 -0.0547(2) 0.0710(19) Uani 1 2 d S . .
C1 C 0.5902(5) 0.2302(5) 0.0484(2) 0.0514(15) Uani 1 1 d . . .
N1S N 0.2500 -0.1732(5) -0.1250 0.0419(16) Uani 1 2 d S . .
C1S C 0.3265(10) -0.1886(10) -0.0824(5) 0.051(2) Uani 0.497(6) 1 d P A 1
H1SA H 0.2816 -0.2237 -0.0597 0.061 Uiso 0.497(6) 1 d PR A 1
H1SB H 0.3524 -0.1276 -0.0663 0.061 Uiso 0.497(6) 1 d PR A 1
C1T C 0.3207(11) -0.2691(9) -0.1242(5) 0.051(2) Uani 0.503(6) 1 d P . 2
H1TA H 0.3577 -0.2721 -0.1547 0.061 Uiso 0.503(6) 1 d PR A 2
H1TB H 0.2805 -0.3317 -0.1212 0.061 Uiso 0.503(6) 1 d PR A 2
S2 S 0.67213(13) 0.03868(12) 0.03488(7) 0.0548(5) Uani 1 1 d . . .
C2 C 0.6762(5) 0.1732(5) 0.0472(2) 0.0510(16) Uani 1 1 d . . .
C2S C 0.4061(6) -0.2689(6) -0.0870(3) 0.072(2) Uani 1 1 d . . .
H2SA H 0.4369 -0.2817 -0.0556 0.108 Uiso 1 1 calc R A 1
H2SB H 0.4588 -0.2459 -0.1094 0.108 Uiso 1 1 calc R A 1
H2SC H 0.3751 -0.3318 -0.0990 0.108 Uiso 1 1 calc R A 1
C3 C 0.7852(6) 0.2153(7) 0.0570(4) 0.076(2) Uani 1 1 d . . .
H3A H 0.7814 0.2884 0.0638 0.114 Uiso 1 1 calc R . .
H3B H 0.8282 0.2040 0.0288 0.114 Uiso 1 1 calc R . .
H3C H 0.8147 0.1798 0.0847 0.114 Uiso 1 1 calc R . .
C3S C 0.3070(10) -0.0726(9) -0.1343(6) 0.060(3) Uani 0.497(6) 1 d P . 1
H3SA H 0.3499 -0.0634 -0.1059 0.072 Uiso 0.497(6) 1 d PR A 1
H3SB H 0.2601 -0.0146 -0.1362 0.072 Uiso 0.497(6) 1 d PR A 1
C3T C 0.1932(10) -0.1678(10) -0.0771(6) 0.060(3) Uani 0.503(6) 1 d P . 2
H3TA H 0.2442 -0.1661 -0.0515 0.072 Uiso 0.503(6) 1 d PR A 2
H3TB H 0.1557 -0.2323 -0.0747 0.072 Uiso 0.503(6) 1 d PR A 2
C4 C 0.5833(6) 0.3452(5) 0.0599(3) 0.076(2) Uani 1 1 d . . .
H4A H 0.6517 0.3720 0.0661 0.115 Uiso 1 1 calc R . .
H4B H 0.5404 0.3554 0.0882 0.115 Uiso 1 1 calc R . .
H4C H 0.5533 0.3811 0.0325 0.115 Uiso 1 1 calc R . .
C4S C 0.3815(6) -0.0749(6) -0.1773(4) 0.091(3) Uani 1 1 d . . .
H4SA H 0.4189 -0.0104 -0.1788 0.136 Uiso 1 1 calc R A 1
H4SB H 0.3429 -0.0846 -0.2070 0.136 Uiso 1 1 calc R A 1
H4SC H 0.4297 -0.1313 -0.1733 0.136 Uiso 1 1 calc R A 1

loop_
_atom_site_aniso_label
_atom_site_aniso_U_11
_atom_site_aniso_U_22
_atom_site_aniso_U_33
_atom_site_aniso_U_23
_atom_site_aniso_U_13
_atom_site_aniso_U_12
W1 0.04945(19) 0.03914(17) 0.03295(16) 0.000 0.000 -0.01371(17)
S1 0.0540(10) 0.0407(8) 0.0827(14) -0.0084(8) -0.0005(8) -0.0103(8)
01 0.088(5) 0.088(5) 0.036(3) 0.000 0.000 -0.027(6)
C1 0.063(4) 0.047(4) 0.044(4) -0.006(3) -0.002(3) -0.015(3)
N1S 0.039(4) 0.034(3) 0.053(5) 0.000 -0.013(3) 0.000
C1S 0.049(5) 0.054(5) 0.050(5) -0.010(4) -0.015(4) 0.010(4)
C1T 0.049(5) 0.054(5) 0.050(5) -0.010(4) -0.015(4) 0.010(4)
S2 0.0503(9) 0.0463(9) 0.0678(13) 0.0060(7) -0.0107(8) -0.0107(7)
C2 0.063(4) 0.049(3) 0.042(3) 0.003(3) -0.010(3) -0.022(3)
C2S 0.060(4) 0.096(6) 0.060(5) 0.003(4) -0.018(4) 0.030(4)
C3 0.056(4) 0.078(5) 0.093(7) -0.013(5) -0.017(4) -0.021(4)
C3S 0.050(5) 0.038(5) 0.091(8) -0.007(5) -0.015(5) 0.003(4)
C3T 0.050(5) 0.038(5) 0.091(8) -0.007(5) -0.015(5) 0.003(4)
C4 0.092(5) 0.047(4) 0.091(6) -0.011(4) 0.001(5) -0.027(4)
C4S 0.083(6) 0.070(5) 0.118(8) 0.015(5) 0.002(5) -0.039(4)

loop_
_atom_type_symbol
_atom_type_description
_atom_type_scat_dispersion_real
_atom_type_scat_dispersion_imag
_atom_type_scat_source
C C 0.0033 0.0016 'International Tables Vol C Tables 4.2.6.8 and 6.1.1.4'
H H 0.0000 0.0000 'International Tables Vol C Tables 4.2.6.8 and 6.1.1.4'
N N 0.0061 0.0033 'International Tables Vol C Tables 4.2.6.8 and 6.1.1.4'
O O 0.0106 0.0060 'International Tables Vol C Tables 4.2.6.8 and 6.1.1.4'
S S 0.1246 0.1234 'International Tables Vol C Tables 4.2.6.8 and 6.1.1.4'
W W -0.8490 6.8722 'International Tables Vol C Tables 4.2.6.8 and 6.1.1.4'

loop_
_geom_angle_atom_site_label_1
_geom_angle_atom_site_label_2
_geom_angle_atom_site_label_3
_geom_angle
_geom_angle_site_symmetry_1
_geom_angle_site_symmetry_3
_geom_angle_publ_flag
01 W1 S1 109.26(5) . . ?
01 W1 S1 109.26(5) . 2_655 ?
S1 W1 S1 141.48(10) . 2_655 ?
01 W1 S2 107.76(5) . . ?
S1 W1 S2 82.62(6) . . ?
S1 W1 S2 85.83(5) 2_655 . ?
01 W1 S2 107.76(5) . 2_655 ?
S1 W1 S2 85.83(5) . 2_655 ?
S1 W1 S2 82.62(6) 2_655 2_655 ?
S2 W1 S2 144.49(9) . 2_655 ?
C1 S1 W1 107.0(2) . . ?
C2 C1 C4 126.4(6) . . ?
C2 C1 S1 120.1(5) . . ?
C4 C1 S1 113.4(5) . . ?
C3S N1S C3S 61.9(10) . 5_554 ?
C3S N1S C3T 110.2(8) . . ?
C3S N1S C3T 65.0(8) 5_554 . ?
C3S N1S C3T 65.0(8) . 5_554 ?
C3S N1S C3T 110.2(8) 5_554 5_554 ?
C3T N1S C3T 174.8(11) . 5_554 ?
C3S N1S C1S 85.9(8) . . ?
C3S N1S C1S 107.1(8) 5_554 . ?
C3T N1S C1S 69.9(7) . . ?
C3T N1S C1S 110.9(7) 5_554 . ?
C3S N1S C1S 107.1(8) . 5_554 ?
C3S N1S C1S 85.9(8) 5_554 5_554 ?
C3T N1S C1S 110.9(7) . 5_554 ?
C3T N1S C1S 69.9(7) 5_554 5_554 ?
C1S N1S C1S 165.1(12) . 5_554 ?
C3S N1S C1T 113.8(7) . . ?
C3S N1S C1T 167.4(7) 5_554 . ?
C3T N1S C1T 108.2(8) . . ?
C3T N1S C1T 76.1(7) 5_554 . ?
C1S N1S C1T 60.4(6) . . ?
C1S N1S C1T 106.6(8) 5_554 . ?
C3S N1S C1T 167.4(7) . 5_554 ?
C3S N1S C1T 113.8(7) 5_554 5_554 ?
C3T N1S C1T 76.1(7) . 5_554 ?
C3T N1S C1T 108.2(8) 5_554 5_554 ?
C1S N1S C1T 106.6(8) . 5_554 ?
C1S N1S C1T 60.4(6) 5_554 5_554 ?
C1T N1S C1T 72.8(10) . 5_554 ?
C2S C1S N1S 118.4(9) . . ?
C2S C1T N1S 116.3(8) . . ?
C2S C1T C1T 138.5(15) . 5_554 ?
N1S C1T C1T 53.6(5) . 5_554 ?
C2S C1T C3T 123.5(10) . 5_554 ?
N1S C1T C3T 51.2(6) . 5_554 ?
C1T C1T C3T 83.6(7) 5_554 5_554 ?
C2 S2 W1 106.9(2) . . ?
C1 C2 C3 124.4(6) . . ?
C1 C2 S2 121.5(5) . . ?
C3 C2 S2 114.1(5) . . ?
C1S C2S C1T 62.9(7) . . ?
N1S C3S C4S 114.9(9) . . ?
N1S C3S C3S 59.0(5) . 5_554 ?
C4S C3S C3S 148.3(17) . 5_554 ?
N1S C3T C4S 114.0(11) . 5_554 ?
N1S C3T C1T 52.7(7) . 5_554 ?
C4S C3T C1T 122.5(10) 5_554 5_554 ?
C3S C4S C3T 63.9(8) . 5_554 ?

loop_
_geom_bond_atom_site_label_1
_geom_bond_atom_site_label_2
_geom_bond_distance
_geom_bond_site_symmetry_2
_geom_bond_publ_flag
W1 01 1.724(6) . ?
W1 S1 2.3772(16) . ?
W1 S1 2.3773(16) 2_655 ?
W1 S2 2.3814(16) . ?
W1 S2 2.3814(16) 2_655 ?
S1 C1 1.782(6) . ?
C1 C2 1.326(8) . ?
C1 C4 1.514(9) . ?
N1S C3S 1.507(13) . ?
N1S C3S 1.507(13) 5_554 ?
N1S C3T 1.503(17) . ?
N1S C3T 1.503(17) 5_554 ?
N1S C1S 1.537(12) . ?
N1S C1S 1.537(12) 5_554 ?
N1S C1T 1.533(14) . ?
N1S C1T 1.533(14) 5_554 ?
C1S C2S 1.459(11) . ?
C1T C2S 1.497(13) . ?
C1T C1T 1.82(3) 5_554 ?
C1T C3T 1.872(17) 5_554 ?
S2 C2 1.763(6) . ?
C2 C3 1.526(8) . ?
C3S C4S 1.517(16) . ?
C3S C3S 1.55(3) 5_554 ?
C3T C4S 1.536(15) 5_554 ?
C3T C1T 1.872(17) 5_554 ?
C4S C3T 1.536(15) 5_554 ?
